data_7003565
loop_
_publ_author_name
'Burck, Sebastian'
'Gudat, Dietrich'
'Nieger, Martin'
'Schalley, Christoph A.'
'Weilandt, Torsten'

_publ_section_title
;
 Phosphazene vs.diazaphospholene PN-bond cleavage in spirocyclic
 cyclodiphosphazenes
;
_journal_issue 26
_journal_name_full 'Dalton Transactions'
_journal_page_first 3478
_journal_page_last 3485
_journal_paper_doi 10.1039/b717219b
_journal_year 2008
_chemical_formula_moiety 'C36 H40 N6 P2'
_chemical_formula_sum 'C36 H40 N6 P2'
_chemical_formula_weight 618.68
_chemical_name_common
;
1,4,8,11-Tetrakis-(2,6-dimethylphenyl)-1,4,6,8,11,12-hexaaza-
5lambda$5,7lambda5-diphospha-dispiro(4.1.4.1)dodeca-2,9-diene
;
_chemical_name_systematic
;
1,4,8,11-Tetrakis-(2,6-dimethylphenyl)-1,4,6,8,11,12-hexaaza-
5lambda^5,7lambda5-diphospha-dispiro[4.1.4.1]dodeca-2,9-diene
;
_space_group_IT_number 14
_symmetry_cell_setting monoclinic
_symmetry_space_group_name_Hall '-P 2yn'
_symmetry_space_group_name_H-M 'P 1 21/n 1'
_atom_sites_solution_hydrogens geom
_atom_sites_solution_primary direct
_atom_sites_solution_secondary difmap
_audit_creation_method SHELXL-97
_cell_angle_alpha 90.00
_cell_angle_beta 96.728(2)
_cell_angle_gamma 90.00
_cell_formula_units_Z 2
_cell_length_a 8.3779(3)
_cell_length_b 17.0975(7)
_cell_length_c 11.4017(6)
_cell_measurement_reflns_used 3350
_cell_measurement_temperature 123(2)
_cell_measurement_theta_max 27.5
_cell_measurement_theta_min 1
_cell_volume 1621.95(12)
_computing_cell_refinement DENZO-SMN
_computing_data_collection Collect
_computing_data_reduction DENZO-SMN
_computing_molecular_graphics XP
_computing_publication_material 'SHELXL-97 (Sheldrick, 1997)'
_computing_structure_refinement 'SHELXL-97 (Sheldrick, 1997)'
_computing_structure_solution 'SHELXS-97 (Sheldrick, 1990)'
_diffrn_ambient_temperature 123(2)
_diffrn_measured_fraction_theta_full 0.998
_diffrn_measured_fraction_theta_max 0.998
_diffrn_measurement_device_type 'Nonius KappaCCD'
_diffrn_measurement_method 'rotation in phi and omega, 2 deg.'
_diffrn_radiation_monochromator graphite
_diffrn_radiation_source 'fine-focus sealed tube'
_diffrn_radiation_type MoK\a
_diffrn_radiation_wavelength 0.71073
_diffrn_reflns_av_R_equivalents 0.0541
_diffrn_reflns_av_sigmaI/netI 0.0813
_diffrn_reflns_limit_h_max 9
_diffrn_reflns_limit_h_min -9
_diffrn_reflns_limit_k_max 12
_diffrn_reflns_limit_k_min -20
_diffrn_reflns_limit_l_max 13
_diffrn_reflns_limit_l_min -12
_diffrn_reflns_number 9486
_diffrn_reflns_theta_full 25.03
_diffrn_reflns_theta_max 25.03
_diffrn_reflns_theta_min 2.99
_exptl_absorpt_coefficient_mu 0.170
_exptl_absorpt_correction_type none
_exptl_crystal_colour colourless
_exptl_crystal_density_diffrn 1.267
_exptl_crystal_density_meas ?
_exptl_crystal_density_method 'not measured'
_exptl_crystal_description rods
_exptl_crystal_F_000 656
_exptl_crystal_size_max 0.25
_exptl_crystal_size_mid 0.15
_exptl_crystal_size_min 0.06
_refine_diff_density_max 0.275
_refine_diff_density_min -0.387
_refine_diff_density_rms 0.049
_refine_ls_extinction_method none
_refine_ls_goodness_of_fit_ref 0.934
_refine_ls_hydrogen_treatment riding
_refine_ls_matrix_type full
_refine_ls_number_parameters 203
_refine_ls_number_reflns 2855
_refine_ls_number_restraints 0
_refine_ls_restrained_S_all 0.934
_refine_ls_R_factor_all 0.0743
_refine_ls_R_factor_gt 0.0402
_refine_ls_shift/su_max 0.000
_refine_ls_shift/su_mean 0.000
_refine_ls_structure_factor_coef Fsqd
_refine_ls_weighting_details 'calc w=1/[\s^2^(Fo^2^)+(0.0388P)^2^+0.0000P] where P=(Fo^2^+2Fc^2^)/3'
_refine_ls_weighting_scheme calc
_refine_ls_wR_factor_gt 0.0816
_refine_ls_wR_factor_ref 0.0899
_reflns_number_gt 1902
_reflns_number_total 2855
_reflns_threshold_expression >2sigma(I)
_cod_data_source_file b717219b.txt
_cod_data_source_block gudat134_compound_3a
_cod_depositor_comments
;
The following automatic conversions were performed:

'_exptl_crystal_density_meas' value 'none' was changed to '?' - the
value is perceived as not measured.

Automatic conversion script
Id: cif_fix_values 3008 2015-01-20 13:52:24Z robertas 
;
_cod_original_sg_symbol_H-M 'P 21/n'
_cod_database_code 7003565

loop_
_symmetry_equiv_pos_as_xyz
'x, y, z'
'-x+1/2, y+1/2, -z+1/2'
'-x, -y, -z'
'x-1/2, -y-1/2, z-1/2'

loop_
_atom_site_label
_atom_site_type_symbol
_atom_site_fract_x
_atom_site_fract_y
_atom_site_fract_z
_atom_site_U_iso_or_equiv
_atom_site_adp_type
_atom_site_occupancy
_atom_site_symmetry_multiplicity
_atom_site_calc_flag
_atom_site_refinement_flags
_atom_site_disorder_assembly
_atom_site_disorder_group
N1 N 0.62972(17) 0.53174(10) 0.50716(15) 0.0206(4) Uani 1 1 d . . .
P1 P 0.45410(6) 0.54029(3) 0.42762(5) 0.01911(17) Uani 1 1 d . . .
N2 N 0.44567(18) 0.53735(10) 0.28101(15) 0.0202(4) Uani 1 1 d . . .
C3 C 0.3725(2) 0.60438(13) 0.2274(2) 0.0248(5) Uani 1 1 d . . .
H3 H 0.3560 0.6125 0.1444 0.030 Uiso 1 1 calc R . .
C4 C 0.3290(2) 0.65490(13) 0.3058(2) 0.0239(5) Uani 1 1 d . . .
H4 H 0.2785 0.7036 0.2858 0.029 Uiso 1 1 calc R . .
N5 N 0.36662(18) 0.62789(10) 0.42246(16) 0.0199(4) Uani 1 1 d . . .
C6 C 0.4850(2) 0.47050(12) 0.21247(18) 0.0206(5) Uani 1 1 d . . .
C7 C 0.6436(2) 0.45976(12) 0.18943(19) 0.0207(5) Uani 1 1 d . . .
C8 C 0.6758(2) 0.39604(13) 0.1207(2) 0.0256(6) Uani 1 1 d . . .
H8 H 0.7829 0.3872 0.1042 0.031 Uiso 1 1 calc R . .
C9 C 0.5565(3) 0.34521(13) 0.0758(2) 0.0271(6) Uani 1 1 d . . .
H9 H 0.5816 0.3017 0.0295 0.033 Uiso 1 1 calc R . .
C10 C 0.3998(2) 0.35772(13) 0.09829(19) 0.0279(6) Uani 1 1 d . . .
H10 H 0.3176 0.3231 0.0656 0.033 Uiso 1 1 calc R . .
C11 C 0.3606(2) 0.41999(13) 0.1678(2) 0.0243(5) Uani 1 1 d . . .
C12 C 0.1909(2) 0.43372(14) 0.1927(2) 0.0373(7) Uani 1 1 d . . .
H12A H 0.1224 0.3909 0.1591 0.056 Uiso 1 1 calc R . .
H12B H 0.1519 0.4833 0.1569 0.056 Uiso 1 1 calc R . .
H12C H 0.1874 0.4359 0.2782 0.056 Uiso 1 1 calc R . .
C13 C 0.7751(2) 0.51574(14) 0.2344(2) 0.0341(6) Uani 1 1 d . . .
H13A H 0.7648 0.5638 0.1873 0.051 Uiso 1 1 calc R . .
H13B H 0.8798 0.4916 0.2279 0.051 Uiso 1 1 calc R . .
H13C H 0.7663 0.5283 0.3173 0.051 Uiso 1 1 calc R . .
C14 C 0.3209(2) 0.67189(12) 0.52126(19) 0.0192(5) Uani 1 1 d . . .
C15 C 0.4309(2) 0.72439(12) 0.57873(19) 0.0214(5) Uani 1 1 d . . .
C16 C 0.3802(2) 0.76993(13) 0.6675(2) 0.0269(6) Uani 1 1 d . . .
H16 H 0.4524 0.8065 0.7078 0.032 Uiso 1 1 calc R . .
C17 C 0.2261(3) 0.76324(14) 0.6987(2) 0.0304(6) Uani 1 1 d . . .
H17 H 0.1934 0.7952 0.7598 0.037 Uiso 1 1 calc R . .
C18 C 0.1202(3) 0.71050(13) 0.6415(2) 0.0275(6) Uani 1 1 d . . .
H18 H 0.0151 0.7059 0.6643 0.033 Uiso 1 1 calc R . .
C19 C 0.1643(2) 0.66384(12) 0.55077(19) 0.0217(5) Uani 1 1 d . . .
C20 C 0.0470(2) 0.60832(13) 0.4841(2) 0.0317(6) Uani 1 1 d . . .
H20A H 0.0212 0.6268 0.4027 0.048 Uiso 1 1 calc R . .
H20B H -0.0515 0.6060 0.5226 0.048 Uiso 1 1 calc R . .
H20C H 0.0951 0.5561 0.4837 0.048 Uiso 1 1 calc R . .
C21 C 0.5978(2) 0.73276(13) 0.5428(2) 0.0315(6) Uani 1 1 d . . .
H21A H 0.6539 0.7756 0.5873 0.047 Uiso 1 1 calc R . .
H21B H 0.5905 0.7442 0.4581 0.047 Uiso 1 1 calc R . .
H21C H 0.6574 0.6839 0.5595 0.047 Uiso 1 1 calc R . .

loop_
_atom_site_aniso_label
_atom_site_aniso_U_11
_atom_site_aniso_U_22
_atom_site_aniso_U_33
_atom_site_aniso_U_23
_atom_site_aniso_U_13
_atom_site_aniso_U_12
N1 0.0227(9) 0.0170(11) 0.0224(11) 0.0013(9) 0.0037(8) 0.0008(7)
P1 0.0209(3) 0.0166(3) 0.0200(4) -0.0006(3) 0.0030(2) 0.0013(2)
N2 0.0245(9) 0.0189(11) 0.0170(11) -0.0005(9) 0.0018(8) 0.0026(8)
C3 0.0323(12) 0.0233(14) 0.0187(14) 0.0049(11) 0.0018(10) 0.0025(10)
C4 0.0278(12) 0.0190(13) 0.0246(14) 0.0054(11) 0.0019(10) 0.0039(9)
N5 0.0243(9) 0.0161(11) 0.0193(11) 0.0018(9) 0.0028(8) 0.0036(7)
C6 0.0264(12) 0.0200(14) 0.0156(13) -0.0001(11) 0.0038(9) 0.0020(9)
C7 0.0242(11) 0.0210(13) 0.0170(13) 0.0010(11) 0.0036(9) -0.0016(9)
C8 0.0271(12) 0.0274(14) 0.0234(14) -0.0014(12) 0.0079(10) 0.0035(10)
C9 0.0396(14) 0.0194(14) 0.0233(15) -0.0065(11) 0.0073(11) 0.0012(10)
C10 0.0327(13) 0.0283(15) 0.0219(15) -0.0014(12) 0.0003(11) -0.0075(10)
C11 0.0260(12) 0.0263(14) 0.0205(14) -0.0006(11) 0.0025(10) -0.0021(10)
C12 0.0284(13) 0.0431(17) 0.0404(18) -0.0074(14) 0.0046(11) -0.0072(11)
C13 0.0274(12) 0.0355(16) 0.0414(17) -0.0091(13) 0.0122(11) -0.0049(10)
C14 0.0240(12) 0.0141(13) 0.0195(14) 0.0022(10) 0.0025(10) 0.0051(9)
C15 0.0250(12) 0.0166(13) 0.0221(14) 0.0026(11) 0.0004(10) 0.0034(9)
C16 0.0358(13) 0.0189(13) 0.0251(15) -0.0030(11) -0.0004(11) 0.0014(10)
C17 0.0434(15) 0.0259(15) 0.0230(15) 0.0012(12) 0.0083(12) 0.0106(11)
C18 0.0292(12) 0.0250(14) 0.0304(16) 0.0075(12) 0.0124(11) 0.0073(10)
C19 0.0245(12) 0.0160(13) 0.0247(14) 0.0080(11) 0.0026(10) 0.0036(9)
C20 0.0264(13) 0.0272(14) 0.0423(17) 0.0023(13) 0.0072(11) -0.0014(10)
C21 0.0297(13) 0.0284(15) 0.0363(16) -0.0063(12) 0.0035(11) -0.0056(10)

loop_
_atom_type_symbol
_atom_type_description
_atom_type_scat_dispersion_real
_atom_type_scat_dispersion_imag
_atom_type_scat_source
C C 0.0033 0.0016 'International Tables Vol C Tables 4.2.6.8 and 6.1.1.4'
H H 0.0000 0.0000 'International Tables Vol C Tables 4.2.6.8 and 6.1.1.4'
N N 0.0061 0.0033 'International Tables Vol C Tables 4.2.6.8 and 6.1.1.4'
P P 0.1023 0.0942 'International Tables Vol C Tables 4.2.6.8 and 6.1.1.4'

loop_
_geom_angle_atom_site_label_1
_geom_angle_atom_site_label_2
_geom_angle_atom_site_label_3
_geom_angle
_geom_angle_site_symmetry_1
_geom_angle_site_symmetry_3
_geom_angle_publ_flag
P1 N1 P1 85.04(8) 3_666 . ?
N1 P1 N1 94.96(8) 3_666 . ?
N1 P1 N5 118.80(8) 3_666 . ?
N1 P1 N5 117.50(9) . . ?
N1 P1 N2 117.56(9) 3_666 . ?
N1 P1 N2 118.78(8) . . ?
N5 P1 N2 91.42(9) . . ?
N1 P1 P1 47.54(6) 3_666 3_666 ?
N1 P1 P1 47.41(6) . 3_666 ?
N5 P1 P1 134.26(8) . 3_666 ?
N2 P1 P1 134.31(7) . 3_666 ?
C3 N2 C6 121.71(18) . . ?
C3 N2 P1 112.15(14) . . ?
C6 N2 P1 125.54(15) . . ?
C4 C3 N2 112.2(2) . . ?
C4 C3 H3 123.9 . . ?
N2 C3 H3 123.9 . . ?
C3 C4 N5 112.0(2) . . ?
C3 C4 H4 124.0 . . ?
N5 C4 H4 124.0 . . ?
C4 N5 C14 121.05(16) . . ?
C4 N5 P1 112.16(14) . . ?
C14 N5 P1 126.66(14) . . ?
C7 C6 C11 122.27(19) . . ?
C7 C6 N2 119.24(18) . . ?
C11 C6 N2 118.45(16) . . ?
C8 C7 C6 117.51(19) . . ?
C8 C7 C13 120.65(17) . . ?
C6 C7 C13 121.83(19) . . ?
C9 C8 C7 121.66(19) . . ?
C9 C8 H8 119.2 . . ?
C7 C8 H8 119.2 . . ?
C8 C9 C10 119.8(2) . . ?
C8 C9 H9 120.1 . . ?
C10 C9 H9 120.1 . . ?
C9 C10 C11 121.2(2) . . ?
C9 C10 H10 119.4 . . ?
C11 C10 H10 119.4 . . ?
C10 C11 C6 117.61(18) . . ?
C10 C11 C12 121.36(19) . . ?
C6 C11 C12 121.02(19) . . ?
C11 C12 H12A 109.5 . . ?
C11 C12 H12B 109.5 . . ?
H12A C12 H12B 109.5 . . ?
C11 C12 H12C 109.5 . . ?
H12A C12 H12C 109.5 . . ?
H12B C12 H12C 109.5 . . ?
C7 C13 H13A 109.5 . . ?
C7 C13 H13B 109.5 . . ?
H13A C13 H13B 109.5 . . ?
C7 C13 H13C 109.5 . . ?
H13A C13 H13C 109.5 . . ?
H13B C13 H13C 109.5 . . ?
C15 C14 C19 122.52(19) . . ?
C15 C14 N5 118.74(17) . . ?
C19 C14 N5 118.61(18) . . ?
C16 C15 C14 117.60(18) . . ?
C16 C15 C21 121.3(2) . . ?
C14 C15 C21 121.07(19) . . ?
C15 C16 C17 121.2(2) . . ?
C15 C16 H16 119.4 . . ?
C17 C16 H16 119.4 . . ?
C18 C17 C16 120.1(2) . . ?
C18 C17 H17 119.9 . . ?
C16 C17 H17 119.9 . . ?
C17 C18 C19 121.06(19) . . ?
C17 C18 H18 119.5 . . ?
C19 C18 H18 119.5 . . ?
C18 C19 C14 117.5(2) . . ?
C18 C19 C20 121.47(18) . . ?
C14 C19 C20 121.03(19) . . ?
C19 C20 H20A 109.5 . . ?
C19 C20 H20B 109.5 . . ?
H20A C20 H20B 109.5 . . ?
C19 C20 H20C 109.5 . . ?
H20A C20 H20C 109.5 . . ?
H20B C20 H20C 109.5 . . ?
C15 C21 H21A 109.5 . . ?
C15 C21 H21B 109.5 . . ?
H21A C21 H21B 109.5 . . ?
C15 C21 H21C 109.5 . . ?
H21A C21 H21C 109.5 . . ?
H21B C21 H21C 109.5 . . ?

loop_
_geom_bond_atom_site_label_1
_geom_bond_atom_site_label_2
_geom_bond_distance
_geom_bond_site_symmetry_2
_geom_bond_publ_flag
N1 P1 1.6386(17) 3_666 ?
N1 P1 1.6419(17) . ?
P1 N1 1.6386(17) 3_666 ?
P1 N5 1.6655(17) . ?
P1 N2 1.6656(17) . ?
P1 P1 2.2172(12) 3_666 ?
N2 C3 1.405(3) . ?
N2 C6 1.444(3) . ?
C3 C4 1.325(3) . ?
C3 H3 0.9500 . ?
C4 N5 1.408(3) . ?
C4 H4 0.9500 . ?
N5 C14 1.443(3) . ?
C6 C7 1.396(3) . ?
C6 C11 1.403(3) . ?
C7 C8 1.387(3) . ?
C7 C13 1.503(3) . ?
C8 C9 1.377(3) . ?
C8 H8 0.9500 . ?
C9 C10 1.383(3) . ?
C9 H9 0.9500 . ?
C10 C11 1.389(3) . ?
C10 H10 0.9500 . ?
C11 C12 1.501(3) . ?
C12 H12A 0.9800 . ?
C12 H12B 0.9800 . ?
C12 H12C 0.9800 . ?
C13 H13A 0.9800 . ?
C13 H13B 0.9800 . ?
C13 H13C 0.9800 . ?
C14 C15 1.394(3) . ?
C14 C19 1.398(3) . ?
C15 C16 1.383(3) . ?
C15 C21 1.509(3) . ?
C16 C17 1.384(3) . ?
C16 H16 0.9500 . ?
C17 C18 1.375(3) . ?
C17 H17 0.9500 . ?
C18 C19 1.390(3) . ?
C18 H18 0.9500 . ?
C19 C20 1.506(3) . ?
C20 H20A 0.9800 . ?
C20 H20B 0.9800 . ?
C20 H20C 0.9800 . ?
C21 H21A 0.9800 . ?
C21 H21B 0.9800 . ?
C21 H21C 0.9800 . ?

loop_
_geom_torsion_atom_site_label_1
_geom_torsion_atom_site_label_2
_geom_torsion_atom_site_label_3
_geom_torsion_atom_site_label_4
_geom_torsion
_geom_torsion_site_symmetry_1
_geom_torsion_site_symmetry_2
_geom_torsion_site_symmetry_3
_geom_torsion_site_symmetry_4
_geom_torsion_publ_flag
P1 N1 P1 N1 0.0 3_666 . . 3_666 ?
P1 N1 P1 N5 126.18(9) 3_666 . . . ?
P1 N1 P1 N2 -125.28(9) 3_666 . . . ?
N1 P1 N2 C3 123.02(14) 3_666 . . . ?
N1 P1 N2 C3 -123.53(13) . . . . ?
N5 P1 N2 C3 -0.80(14) . . . . ?
P1 P1 N2 C3 179.33(10) 3_666 . . . ?
N1 P1 N2 C6 -48.17(17) 3_666 . . . ?
N1 P1 N2 C6 65.28(18) . . . . ?
N5 P1 N2 C6 -171.99(15) . . . . ?
P1 P1 N2 C6 8.1(2) 3_666 . . . ?
C6 N2 C3 C4 172.43(17) . . . . ?
P1 N2 C3 C4 0.9(2) . . . . ?
N2 C3 C4 N5 -0.4(2) . . . . ?
C3 C4 N5 C14 -176.28(17) . . . . ?
C3 C4 N5 P1 -0.2(2) . . . . ?
N1 P1 N5 C4 -122.24(14) 3_666 . . . ?
N1 P1 N5 C4 124.35(13) . . . . ?
N2 P1 N5 C4 0.57(14) . . . . ?
P1 P1 N5 C4 -179.57(10) 3_666 . . . ?
N1 P1 N5 C14 53.58(19) 3_666 . . . ?
N1 P1 N5 C14 -59.83(18) . . . . ?
N2 P1 N5 C14 176.40(16) . . . . ?
P1 P1 N5 C14 -3.7(2) 3_666 . . . ?
C3 N2 C6 C7 101.3(2) . . . . ?
P1 N2 C6 C7 -88.3(2) . . . . ?
C3 N2 C6 C11 -76.5(2) . . . . ?
P1 N2 C6 C11 93.9(2) . . . . ?
C11 C6 C7 C8 -0.6(3) . . . . ?
N2 C6 C7 C8 -178.32(19) . . . . ?
C11 C6 C7 C13 177.9(2) . . . . ?
N2 C6 C7 C13 0.2(3) . . . . ?
C6 C7 C8 C9 0.4(3) . . . . ?
C13 C7 C8 C9 -178.2(2) . . . . ?
C7 C8 C9 C10 0.6(3) . . . . ?
C8 C9 C10 C11 -1.4(3) . . . . ?
C9 C10 C11 C6 1.2(3) . . . . ?
C9 C10 C11 C12 -179.9(2) . . . . ?
C7 C6 C11 C10 -0.1(3) . . . . ?
N2 C6 C11 C10 177.57(19) . . . . ?
C7 C6 C11 C12 -179.1(2) . . . . ?
N2 C6 C11 C12 -1.4(3) . . . . ?
C4 N5 C14 C15 -93.6(2) . . . . ?
P1 N5 C14 C15 90.9(2) . . . . ?
C4 N5 C14 C19 82.4(2) . . . . ?
P1 N5 C14 C19 -93.1(2) . . . . ?
C19 C14 C15 C16 -0.4(3) . . . . ?
N5 C14 C15 C16 175.39(19) . . . . ?
C19 C14 C15 C21 -178.7(2) . . . . ?
N5 C14 C15 C21 -2.9(3) . . . . ?
C14 C15 C16 C17 0.5(3) . . . . ?
C21 C15 C16 C17 178.7(2) . . . . ?
C15 C16 C17 C18 0.2(3) . . . . ?
C16 C17 C18 C19 -0.9(3) . . . . ?
C17 C18 C19 C14 0.9(3) . . . . ?
C17 C18 C19 C20 -177.4(2) . . . . ?
C15 C14 C19 C18 -0.2(3) . . . . ?
N5 C14 C19 C18 -176.05(18) . . . . ?
C15 C14 C19 C20 178.0(2) . . . . ?
N5 C14 C19 C20 2.2(3) . . . . ?
